data_2020381
loop_
_publ_author_name
'Behm, H.'

_publ_section_title
;
 Rubidium Pentaborate Tetrahydrate, Rb (B5 O6 (O H)4) (H2 O)2
;
_journal_name_full 'Acta Crystallographica C (39,1983-)'
_journal_page_first 217
_journal_page_last 220
_journal_volume 40
_journal_year 1984
_chemical_formula_sum 'B5 H8 O12 Rb'
_chemical_name_systematic 'Rb B5 O6 (O H)4 (H2 O)2'
_space_group_IT_number 41
_symmetry_space_group_name_Hall 'A 2 -2ab'
_symmetry_space_group_name_H-M 'A e a 2'
_cell_angle_alpha 90
_cell_angle_beta 90
_cell_angle_gamma 90
_cell_formula_units_Z 4
_cell_length_a 11.302
_cell_length_b 10.962
_cell_length_c 9.335
_cell_volume 1156.537
_citation_journal_id_ASTM ACSCEE
_cod_data_source_file Behm_ACSCEE_1984_1330.cif
_cod_data_source_block H8B5O12Rb1
_cod_original_sg_symbol_H-M 'A b a 2'
_cod_original_formula_sum 'H8 B5 O12 Rb1'
_cod_database_code 2020381

loop_
_symmetry_equiv_pos_as_xyz
x,y,z
-x,-y,z
-x+1/2,y+1/2,z
x+1/2,-y+1/2,z
x,y+1/2,z+1/2
-x,-y+1/2,z+1/2
-x+1/2,y+1,z+1/2
x+1/2,-y+1,z+1/2

loop_
_atom_site_label
_atom_site_type_symbol
_atom_site_fract_x
_atom_site_fract_y
_atom_site_fract_z
_atom_site_occupancy
_atom_site_U_iso_or_equiv
O6 O-2 0.023 0.1732 0.7488 1 0.0
O4 O-2 0.2389 0.1748 0.226 1 0.0
H4 H+1 0.2529 0.3322 0.1108 1 0.0
H1 H+1 1.0088 0.2592 0.7488 1 0.0
H3 H+1 0.2009 0.1687 0.7308 1 0.0
O1 O-2 0.0659 0.0852 0.3126 1 0.0
O2 O-2 0.0806 0.9293 0.4973 1 0.0
B3 B+3 0.1994 0.942 0.494 1 0.0
B1 B+3 0 0 0.4051 1 0.0
O5 O-2 0.2751 0.8795 0.5775 1 0.0
H2 H+1 0.9904 0.1405 0.6812 1 0.0
Rb1 Rb+1 0 0 0 1 0.0
O3 O-2 0.253 0.025 0.4047 1 0.0
B2 B+3 0.185 0.0941 0.3153 1 0.0
